data_4106488
loop_
_publ_author_name
'Tatsumi Ochiai'
'Masaaki Nakamoto'
'Yusuke Inagaki'
'Akira Sekiguchi'

_publ_section_title
;
 Sulfur-Substituted Tetrahedranes
;
_journal_name_full 'Journal of the American Chemical Society'
_journal_page_first 11504
_journal_page_last 11507
_journal_paper_doi 10.1021/ja205361a
_journal_volume 133
_journal_year 2011
_chemical_formula_sum 'C19 H30 N2 O4 S Si3'
_chemical_formula_weight 466.78
_chemical_name_systematic
; 
 (2,4-dinitrophenyl)thiotetrahedrane
;
_space_group_IT_number 14
_symmetry_cell_setting monoclinic
_symmetry_space_group_name_Hall '-P 2ybc'
_symmetry_space_group_name_H-M 'P 1 21/c 1'
_atom_sites_solution_hydrogens geom
_atom_sites_solution_primary direct
_atom_sites_solution_secondary difmap
_audit_creation_method SHELXL-97
_cell_angle_alpha 90.00
_cell_angle_beta 117.6900(10)
_cell_angle_gamma 90.00
_cell_formula_units_Z 8
_cell_length_a 20.2544(19)
_cell_length_b 13.9007(13)
_cell_length_c 20.932(2)
_cell_measurement_reflns_used 9953
_cell_measurement_temperature 120
_cell_measurement_theta_max 27.48
_cell_measurement_theta_min 2.27
_cell_volume 5218.5(9)
_computing_cell_refinement 'APEX2 (Bruker AXS, 2006)'
_computing_data_collection 'APEX2 (Bruker AXS, 2006)'
_computing_data_reduction 'SAINT (Bruker AXS, 2004)'
_computing_molecular_graphics 'XSHEL (Bruker AXS,2002)'
_computing_publication_material 'XCIF (Bruker AXS, 2001)'
_computing_structure_refinement 'SHELXL-97 (Sheldrick, 1997)'
_computing_structure_solution 'SHELXS-97 (Sheldrick, 1997)'
_diffrn_ambient_temperature 120
_diffrn_detector_area_resol_mean 8.333
_diffrn_measured_fraction_theta_full 0.969
_diffrn_measured_fraction_theta_max 0.969
_diffrn_measurement_device_type 'Bruker APEXII CCD area detector'
_diffrn_measurement_method 'phi and omega scans'
_diffrn_radiation_monochromator graphite
_diffrn_radiation_source 'fine-focus sealed tube'
_diffrn_radiation_type MoK\a
_diffrn_radiation_wavelength 0.71073
_diffrn_reflns_av_R_equivalents 0.0240
_diffrn_reflns_av_sigmaI/netI 0.0318
_diffrn_reflns_limit_h_max 26
_diffrn_reflns_limit_h_min -18
_diffrn_reflns_limit_k_max 15
_diffrn_reflns_limit_k_min -18
_diffrn_reflns_limit_l_max 17
_diffrn_reflns_limit_l_min -27
_diffrn_reflns_number 28354
_diffrn_reflns_theta_full 27.49
_diffrn_reflns_theta_max 27.49
_diffrn_reflns_theta_min 1.14
_exptl_absorpt_coefficient_mu 0.286
_exptl_absorpt_correction_T_max 0.9449
_exptl_absorpt_correction_T_min 0.9064
_exptl_absorpt_correction_type empirical
_exptl_absorpt_process_details
; 
SADABS Sheldrick 1996 
;
_exptl_crystal_colour orange
_exptl_crystal_density_diffrn 1.188
_exptl_crystal_description plate
_exptl_crystal_F_000 1984
_exptl_crystal_size_max 0.35
_exptl_crystal_size_mid 0.35
_exptl_crystal_size_min 0.20
_refine_diff_density_max 0.588
_refine_diff_density_min -0.427
_refine_diff_density_rms 0.075
_refine_ls_extinction_method none
_refine_ls_goodness_of_fit_ref 1.112
_refine_ls_hydrogen_treatment constr
_refine_ls_matrix_type full
_refine_ls_number_parameters 541
_refine_ls_number_reflns 11598
_refine_ls_number_restraints 0
_refine_ls_restrained_S_all 1.112
_refine_ls_R_factor_all 0.0642
_refine_ls_R_factor_gt 0.0560
_refine_ls_shift/su_max 0.005
_refine_ls_shift/su_mean 0.000
_refine_ls_structure_factor_coef Fsqd
_refine_ls_weighting_details 'calc w=1/[\s^2^(Fo^2^)+(0.0356P)^2^+15.7440P] where P=(Fo^2^+2Fc^2^)/3'
_refine_ls_weighting_scheme calc
_refine_ls_wR_factor_gt 0.1573
_refine_ls_wR_factor_ref 0.1613
_reflns_number_gt 9937
_reflns_number_total 11598
_reflns_threshold_expression >2sigma(I)
_cod_data_source_file ja205361a_si_002.cif
_cod_data_source_block dinitro2_0m
_cod_original_sg_symbol_H-M 'P 1 21/c 1 '
_cod_database_code 4106488

loop_
_symmetry_equiv_pos_as_xyz
'x, y, z'
'-x, y+1/2, -z+1/2'
'-x, -y, -z'
'x, -y-1/2, z-1/2'

loop_
_atom_site_label
_atom_site_type_symbol
_atom_site_fract_x
_atom_site_fract_y
_atom_site_fract_z
_atom_site_U_iso_or_equiv
_atom_site_adp_type
_atom_site_occupancy
_atom_site_symmetry_multiplicity
_atom_site_calc_flag
_atom_site_refinement_flags
C1 C 0.07768(16) 0.2855(2) 0.40140(16) 0.0221(6) Uani 1 1 d .
C2 C 0.12748(17) 0.2439(2) 0.37399(16) 0.0236(6) Uani 1 1 d .
C3 C 0.08243(18) 0.1797(2) 0.39650(16) 0.0250(6) Uani 1 1 d .
C4 C 0.14774(17) 0.2388(2) 0.45310(16) 0.0255(6) Uani 1 1 d .
C5 C 0.2285(2) 0.1772(3) 0.3124(2) 0.0450(10) Uani 1 1 d .
H5A H 0.2727 0.1779 0.3598 0.067 Uiso 1 1 calc R
H5B H 0.2435 0.1896 0.2749 0.067 Uiso 1 1 calc R
H5C H 0.2043 0.1141 0.3042 0.067 Uiso 1 1 calc R
C6 C 0.2081(2) 0.3916(3) 0.3359(2) 0.0414(9) Uani 1 1 d .
H6A H 0.1718 0.4394 0.3343 0.062 Uiso 1 1 calc R
H6B H 0.2272 0.4105 0.3024 0.062 Uiso 1 1 calc R
H6C H 0.2495 0.3879 0.3850 0.062 Uiso 1 1 calc R
C7 C 0.0805(2) 0.2784(3) 0.21749(18) 0.0351(8) Uani 1 1 d .
H7A H 0.0601 0.2137 0.2020 0.053 Uiso 1 1 calc R
H7B H 0.0964 0.3048 0.1834 0.053 Uiso 1 1 calc R
H7C H 0.0422 0.3201 0.2189 0.053 Uiso 1 1 calc R
C8 C -0.0402(3) 0.0644(4) 0.4044(3) 0.0658(15) Uani 1 1 d .
H8A H -0.0161 0.0737 0.4568 0.099 Uiso 1 1 calc R
H8B H -0.0667 0.0028 0.3923 0.099 Uiso 1 1 calc R
H8C H -0.0757 0.1168 0.3808 0.099 Uiso 1 1 calc R
C9 C -0.0136(3) 0.0551(3) 0.2730(2) 0.0501(11) Uani 1 1 d .
H9A H -0.0413 0.1144 0.2518 0.075 Uiso 1 1 calc R
H9B H -0.0480 0.0004 0.2576 0.075 Uiso 1 1 calc R
H9C H 0.0243 0.0456 0.2570 0.075 Uiso 1 1 calc R
C10 C 0.1002(3) -0.0335(3) 0.4163(3) 0.0758(18) Uani 1 1 d .
H10A H 0.1360 -0.0347 0.3970 0.114 Uiso 1 1 calc R
H10B H 0.0739 -0.0952 0.4064 0.114 Uiso 1 1 calc R
H10C H 0.1268 -0.0226 0.4685 0.114 Uiso 1 1 calc R
C11 C 0.2905(3) 0.1330(4) 0.5257(2) 0.0654(15) Uani 1 1 d .
H11A H 0.2600 0.0762 0.5027 0.098 Uiso 1 1 calc R
H11B H 0.3320 0.1148 0.5723 0.098 Uiso 1 1 calc R
H11C H 0.3102 0.1594 0.4945 0.098 Uiso 1 1 calc R
C12 C 0.2818(3) 0.3431(4) 0.5648(3) 0.0636(14) Uani 1 1 d .
H12A H 0.2855 0.3692 0.5231 0.095 Uiso 1 1 calc R
H12B H 0.3320 0.3337 0.6048 0.095 Uiso 1 1 calc R
H12C H 0.2542 0.3883 0.5794 0.095 Uiso 1 1 calc R
C13 C 0.2056(3) 0.1864(4) 0.6099(2) 0.0532(12) Uani 1 1 d .
H13A H 0.1697 0.2320 0.6119 0.080 Uiso 1 1 calc R
H13B H 0.2502 0.1841 0.6570 0.080 Uiso 1 1 calc R
H13C H 0.1830 0.1223 0.5977 0.080 Uiso 1 1 calc R
C14 C -0.02122(17) 0.3802(2) 0.43127(16) 0.0219(6) Uani 1 1 d .
C15 C -0.07479(17) 0.4470(2) 0.42824(16) 0.0243(6) Uani 1 1 d .
C16 C -0.10646(18) 0.4438(2) 0.47422(17) 0.0276(7) Uani 1 1 d .
H16 H -0.1420 0.4905 0.4713 0.033 Uiso 1 1 calc R
C17 C -0.08478(18) 0.3705(3) 0.52448(17) 0.0287(7) Uani 1 1 d .
C18 C -0.03373(19) 0.3020(3) 0.52938(17) 0.0301(7) Uani 1 1 d .
H18 H -0.0204 0.2517 0.5639 0.036 Uiso 1 1 calc R
C19 C -0.00180(18) 0.3071(2) 0.48352(16) 0.0270(7) Uani 1 1 d .
H19 H 0.0340 0.2601 0.4874 0.032 Uiso 1 1 calc R
C20 C 0.42014(17) 0.7136(2) 0.32269(16) 0.0237(6) Uani 1 1 d .
C21 C 0.36706(17) 0.7445(2) 0.24791(16) 0.0254(6) Uani 1 1 d .
C22 C 0.41231(17) 0.8175(2) 0.30442(17) 0.0250(6) Uani 1 1 d .
C23 C 0.34984(17) 0.7623(2) 0.30954(16) 0.0247(6) Uani 1 1 d .
C24 C 0.2694(4) 0.8078(5) 0.0961(3) 0.102(3) Uani 1 1 d .
H24A H 0.2257 0.8131 0.1043 0.153 Uiso 1 1 calc R
H24B H 0.2532 0.7931 0.0452 0.153 Uiso 1 1 calc R
H24C H 0.2968 0.8688 0.1087 0.153 Uiso 1 1 calc R
C25 C 0.2787(3) 0.5943(5) 0.1383(3) 0.0762(18) Uani 1 1 d .
H25A H 0.3090 0.5485 0.1762 0.114 Uiso 1 1 calc R
H25B H 0.2680 0.5679 0.0911 0.114 Uiso 1 1 calc R
H25C H 0.2317 0.6060 0.1399 0.114 Uiso 1 1 calc R
C26 C 0.4107(2) 0.6960(3) 0.1337(2) 0.0416(9) Uani 1 1 d .
H26A H 0.4314 0.7594 0.1327 0.062 Uiso 1 1 calc R
H26B H 0.3938 0.6646 0.0868 0.062 Uiso 1 1 calc R
H26C H 0.4492 0.6565 0.1714 0.062 Uiso 1 1 calc R
C27 C 0.3826(3) 1.0217(3) 0.2550(3) 0.0619(13) Uani 1 1 d .
H27A H 0.3579 0.9971 0.2055 0.093 Uiso 1 1 calc R
H27B H 0.4054 1.0842 0.2559 0.093 Uiso 1 1 calc R
H27C H 0.3457 1.0293 0.2727 0.093 Uiso 1 1 calc R
C28 C 0.5281(2) 0.9223(3) 0.2835(2) 0.0428(9) Uani 1 1 d .
H28A H 0.5608 0.8682 0.3089 0.064 Uiso 1 1 calc R
H28B H 0.5577 0.9815 0.2942 0.064 Uiso 1 1 calc R
H28C H 0.5040 0.9102 0.2314 0.064 Uiso 1 1 calc R
C29 C 0.4973(3) 0.9724(3) 0.4105(2) 0.0489(11) Uani 1 1 d .
H29A H 0.4585 0.9723 0.4260 0.073 Uiso 1 1 calc R
H29B H 0.5184 1.0372 0.4161 0.073 Uiso 1 1 calc R
H29C H 0.5368 0.9270 0.4401 0.073 Uiso 1 1 calc R
C30 C 0.2035(2) 0.8601(4) 0.2576(2) 0.0533(12) Uani 1 1 d .
H30A H 0.2280 0.9230 0.2668 0.080 Uiso 1 1 calc R
H30B H 0.1576 0.8651 0.2621 0.080 Uiso 1 1 calc R
H30C H 0.1913 0.8389 0.2087 0.080 Uiso 1 1 calc R
C31 C 0.2945(2) 0.8120(3) 0.4178(2) 0.0444(9) Uani 1 1 d .
H31A H 0.3296 0.7658 0.4522 0.067 Uiso 1 1 calc R
H31B H 0.2501 0.8163 0.4249 0.067 Uiso 1 1 calc R
H31C H 0.3182 0.8754 0.4257 0.067 Uiso 1 1 calc R
C32 C 0.2242(2) 0.6496(3) 0.3076(2) 0.0476(10) Uani 1 1 d .
H32A H 0.2116 0.6290 0.2584 0.071 Uiso 1 1 calc R
H32B H 0.1789 0.6517 0.3133 0.071 Uiso 1 1 calc R
H32C H 0.2597 0.6040 0.3423 0.071 Uiso 1 1 calc R
C33 C 0.51985(17) 0.6307(2) 0.44692(16) 0.0251(6) Uani 1 1 d .
C34 C 0.56915(17) 0.5623(2) 0.49599(16) 0.0241(6) Uani 1 1 d .
C35 C 0.59893(17) 0.5723(2) 0.57015(17) 0.0274(7) Uani 1 1 d .
H35 H 0.6307 0.5243 0.6018 0.033 Uiso 1 1 calc R
C36 C 0.58149(18) 0.6534(3) 0.59686(17) 0.0290(7) Uani 1 1 d .
C37 C 0.53471(19) 0.7240(3) 0.55145(18) 0.0312(7) Uani 1 1 d .
H37 H 0.5236 0.7798 0.5708 0.037 Uiso 1 1 calc R
C38 C 0.50444(19) 0.7118(2) 0.47756(18) 0.0297(7) Uani 1 1 d .
H38 H 0.4722 0.7600 0.4466 0.036 Uiso 1 1 calc R
N1 N -0.09938(16) 0.5254(2) 0.37578(16) 0.0309(6) Uani 1 1 d .
N2 N -0.11927(17) 0.3652(2) 0.57257(16) 0.0366(7) Uani 1 1 d .
N3 N 0.59017(16) 0.4757(2) 0.47028(16) 0.0317(6) Uani 1 1 d .
N4 N 0.61322(17) 0.6643(3) 0.67549(16) 0.0371(7) Uani 1 1 d .
O1 O -0.06774(14) 0.53486(17) 0.33837(14) 0.0358(6) Uani 1 1 d .
O2 O -0.14985(17) 0.5779(2) 0.37147(17) 0.0521(8) Uani 1 1 d .
O3 O -0.16114(16) 0.4303(2) 0.56970(16) 0.0454(7) Uani 1 1 d .
O4 O -0.10382(17) 0.2947(2) 0.61262(15) 0.0484(7) Uani 1 1 d .
O5 O 0.56454(15) 0.46444(19) 0.40513(13) 0.0392(6) Uani 1 1 d .
O6 O 0.63159(19) 0.4179(2) 0.51493(16) 0.0567(9) Uani 1 1 d .
O7 O 0.65115(15) 0.5986(2) 0.71357(13) 0.0452(7) Uani 1 1 d .
O8 O 0.59943(17) 0.7389(2) 0.69818(15) 0.0497(7) Uani 1 1 d .
S1 S 0.02115(4) 0.38601(5) 0.37473(4) 0.02351(16) Uani 1 1 d .
S2 S 0.47771(4) 0.61463(6) 0.35320(4) 0.02584(17) Uani 1 1 d .
Si1 Si 0.16214(5) 0.27204(7) 0.30918(5) 0.02560(19) Uani 1 1 d .
Si2 Si 0.03222(6) 0.06445(7) 0.37273(5) 0.0332(2) Uani 1 1 d .
Si3 Si 0.23201(5) 0.22591(9) 0.54008(5) 0.0368(2) Uani 1 1 d .
Si4 Si 0.33081(6) 0.71034(9) 0.15308(5) 0.0369(2) Uani 1 1 d .
Si5 Si 0.45587(6) 0.93570(7) 0.31382(5) 0.0304(2) Uani 1 1 d .
Si6 Si 0.26709(5) 0.77131(7) 0.32408(5) 0.0279(2) Uani 1 1 d .

loop_
_atom_site_aniso_label
_atom_site_aniso_U_11
_atom_site_aniso_U_22
_atom_site_aniso_U_33
_atom_site_aniso_U_23
_atom_site_aniso_U_13
_atom_site_aniso_U_12
C1 0.0204(14) 0.0254(15) 0.0215(14) -0.0018(11) 0.0105(12) -0.0008(12)
C2 0.0214(14) 0.0277(15) 0.0228(14) -0.0035(12) 0.0111(12) 0.0004(12)
C3 0.0253(15) 0.0250(15) 0.0235(15) 0.0005(12) 0.0103(12) 0.0010(12)
C4 0.0230(15) 0.0287(16) 0.0224(14) -0.0009(12) 0.0086(12) -0.0001(12)
C5 0.048(2) 0.051(2) 0.047(2) 0.0022(18) 0.032(2) 0.0151(19)
C6 0.038(2) 0.040(2) 0.051(2) -0.0074(18) 0.0252(18) -0.0122(17)
C7 0.042(2) 0.0345(18) 0.0282(17) 0.0016(14) 0.0156(15) 0.0013(15)
C8 0.079(4) 0.070(3) 0.071(3) -0.018(3) 0.053(3) -0.037(3)
C9 0.060(3) 0.048(2) 0.038(2) -0.0138(18) 0.020(2) -0.022(2)
C10 0.073(4) 0.029(2) 0.091(4) 0.007(2) 0.009(3) 0.004(2)
C11 0.046(3) 0.099(4) 0.042(2) 0.002(2) 0.012(2) 0.038(3)
C12 0.040(2) 0.090(4) 0.049(3) -0.026(3) 0.012(2) -0.021(2)
C13 0.063(3) 0.067(3) 0.0290(19) 0.0149(19) 0.0217(19) 0.025(2)
C14 0.0212(14) 0.0239(14) 0.0210(14) -0.0044(11) 0.0103(12) -0.0036(11)
C15 0.0225(15) 0.0236(15) 0.0250(15) -0.0048(12) 0.0095(12) -0.0024(12)
C16 0.0209(15) 0.0297(16) 0.0298(16) -0.0106(13) 0.0098(13) -0.0052(12)
C17 0.0237(15) 0.0389(18) 0.0234(15) -0.0096(13) 0.0108(13) -0.0082(13)
C18 0.0302(17) 0.0367(18) 0.0235(15) 0.0002(13) 0.0125(13) -0.0019(14)
C19 0.0263(15) 0.0307(16) 0.0241(15) 0.0000(13) 0.0117(13) 0.0017(13)
C20 0.0224(15) 0.0255(15) 0.0206(14) 0.0017(11) 0.0078(12) 0.0009(12)
C21 0.0222(15) 0.0278(16) 0.0230(15) 0.0028(12) 0.0078(12) 0.0034(12)
C22 0.0236(15) 0.0275(16) 0.0242(15) 0.0035(12) 0.0112(12) 0.0025(12)
C23 0.0246(15) 0.0242(15) 0.0243(15) 0.0043(12) 0.0105(12) 0.0010(12)
C24 0.099(5) 0.165(7) 0.033(2) 0.030(3) 0.024(3) 0.101(5)
C25 0.061(3) 0.105(5) 0.065(3) -0.049(3) 0.031(3) -0.038(3)
C26 0.045(2) 0.050(2) 0.0368(19) 0.0047(17) 0.0247(18) 0.0128(18)
C27 0.066(3) 0.034(2) 0.083(4) 0.020(2) 0.031(3) 0.008(2)
C28 0.043(2) 0.056(2) 0.037(2) -0.0068(17) 0.0248(17) -0.0177(19)
C29 0.075(3) 0.042(2) 0.043(2) -0.0159(18) 0.038(2) -0.022(2)
C30 0.041(2) 0.070(3) 0.049(2) 0.024(2) 0.021(2) 0.026(2)
C31 0.051(2) 0.051(2) 0.0354(19) -0.0026(17) 0.0232(18) 0.0105(19)
C32 0.048(2) 0.055(3) 0.050(2) -0.003(2) 0.030(2) -0.016(2)
C33 0.0229(15) 0.0277(16) 0.0217(14) 0.0028(12) 0.0078(12) 0.0005(12)
C34 0.0224(15) 0.0240(15) 0.0246(15) 0.0025(12) 0.0098(12) -0.0008(12)
C35 0.0195(14) 0.0339(17) 0.0252(15) 0.0076(13) 0.0074(12) -0.0022(13)
C36 0.0242(15) 0.0418(19) 0.0205(15) -0.0001(13) 0.0100(13) -0.0066(14)
C37 0.0320(18) 0.0348(18) 0.0292(16) -0.0029(14) 0.0163(14) 0.0006(14)
C38 0.0295(17) 0.0297(17) 0.0279(16) 0.0026(13) 0.0118(14) 0.0045(13)
N1 0.0320(15) 0.0248(14) 0.0350(15) -0.0028(12) 0.0149(13) 0.0011(12)
N2 0.0319(16) 0.0511(19) 0.0299(15) -0.0132(14) 0.0169(13) -0.0106(14)
N3 0.0301(15) 0.0260(14) 0.0326(15) 0.0037(12) 0.0091(12) 0.0038(12)
N4 0.0314(16) 0.056(2) 0.0251(14) -0.0007(14) 0.0142(13) -0.0084(14)
O1 0.0407(14) 0.0288(12) 0.0432(14) 0.0071(11) 0.0241(12) 0.0036(11)
O2 0.0518(18) 0.0472(17) 0.069(2) 0.0154(15) 0.0376(16) 0.0260(14)
O3 0.0459(16) 0.0529(17) 0.0510(16) -0.0129(13) 0.0339(14) -0.0020(13)
O4 0.0536(18) 0.0629(19) 0.0403(15) 0.0073(14) 0.0316(14) 0.0016(15)
O5 0.0461(15) 0.0362(14) 0.0297(13) 0.0002(10) 0.0128(11) 0.0137(12)
O6 0.070(2) 0.0416(16) 0.0407(16) 0.0112(13) 0.0110(15) 0.0288(15)
O7 0.0362(14) 0.071(2) 0.0241(12) 0.0074(13) 0.0102(11) 0.0045(14)
O8 0.0564(18) 0.0584(19) 0.0332(14) -0.0128(13) 0.0199(13) -0.0062(15)
S1 0.0247(4) 0.0234(4) 0.0247(4) 0.0009(3) 0.0133(3) 0.0002(3)
S2 0.0273(4) 0.0253(4) 0.0214(4) 0.0010(3) 0.0083(3) 0.0052(3)
Si1 0.0252(4) 0.0291(4) 0.0260(4) -0.0024(3) 0.0149(4) 0.0005(3)
Si2 0.0390(5) 0.0246(5) 0.0336(5) 0.0002(4) 0.0149(4) -0.0050(4)
Si3 0.0260(5) 0.0553(7) 0.0221(4) -0.0021(4) 0.0052(4) 0.0096(4)
Si4 0.0277(5) 0.0574(7) 0.0209(4) -0.0009(4) 0.0073(4) 0.0112(5)
Si5 0.0377(5) 0.0259(4) 0.0316(5) 0.0010(4) 0.0195(4) -0.0041(4)
Si6 0.0256(4) 0.0334(5) 0.0266(4) 0.0066(4) 0.0137(4) 0.0054(4)

loop_
_atom_type_symbol
_atom_type_description
_atom_type_scat_dispersion_real
_atom_type_scat_dispersion_imag
_atom_type_scat_source
C C 0.0033 0.0016 'International Tables Vol C Tables 4.2.6.8 and 6.1.1.4'
H H 0.0000 0.0000 'International Tables Vol C Tables 4.2.6.8 and 6.1.1.4'
N N 0.0061 0.0033 'International Tables Vol C Tables 4.2.6.8 and 6.1.1.4'
O O 0.0106 0.0060 'International Tables Vol C Tables 4.2.6.8 and 6.1.1.4'
Si Si 0.0817 0.0704 'International Tables Vol C Tables 4.2.6.8 and 6.1.1.4'
S S 0.1246 0.1234 'International Tables Vol C Tables 4.2.6.8 and 6.1.1.4'

loop_
_geom_angle_atom_site_label_1
_geom_angle_atom_site_label_2
_geom_angle_atom_site_label_3
_geom_angle
C3 C1 C4 62.8(2)
C3 C1 C2 60.7(2)
C4 C1 C2 61.3(2)
C3 C1 S1 146.7(2)
C4 C1 S1 149.3(2)
C2 C1 S1 130.9(2)
C1 C2 C3 59.4(2)
C1 C2 C4 58.9(2)
C3 C2 C4 61.5(2)
C1 C2 Si1 139.7(2)
C3 C2 Si1 148.8(2)
C4 C2 Si1 144.8(2)
C1 C3 C2 59.9(2)
C1 C3 C4 58.5(2)
C2 C3 C4 59.6(2)
C1 C3 Si2 147.0(2)
C2 C3 Si2 140.8(2)
C4 C3 Si2 147.4(2)
C1 C4 C2 59.80(19)
C1 C4 C3 58.8(2)
C2 C4 C3 58.9(2)
C1 C4 Si3 154.7(2)
C2 C4 Si3 138.2(2)
C3 C4 Si3 141.3(2)
Si1 C5 H5A 109.5
Si1 C5 H5B 109.5
H5A C5 H5B 109.5
Si1 C5 H5C 109.5
H5A C5 H5C 109.5
H5B C5 H5C 109.5
Si1 C6 H6A 109.5
Si1 C6 H6B 109.5
H6A C6 H6B 109.5
Si1 C6 H6C 109.5
H6A C6 H6C 109.5
H6B C6 H6C 109.5
Si1 C7 H7A 109.5
Si1 C7 H7B 109.5
H7A C7 H7B 109.5
Si1 C7 H7C 109.5
H7A C7 H7C 109.5
H7B C7 H7C 109.5
Si2 C8 H8A 109.5
Si2 C8 H8B 109.5
H8A C8 H8B 109.5
Si2 C8 H8C 109.5
H8A C8 H8C 109.5
H8B C8 H8C 109.5
Si2 C9 H9A 109.5
Si2 C9 H9B 109.5
H9A C9 H9B 109.5
Si2 C9 H9C 109.5
H9A C9 H9C 109.5
H9B C9 H9C 109.5
Si2 C10 H10A 109.5
Si2 C10 H10B 109.5
H10A C10 H10B 109.5
Si2 C10 H10C 109.5
H10A C10 H10C 109.5
H10B C10 H10C 109.5
Si3 C11 H11A 109.5
Si3 C11 H11B 109.5
H11A C11 H11B 109.5
Si3 C11 H11C 109.5
H11A C11 H11C 109.5
H11B C11 H11C 109.5
Si3 C12 H12A 109.5
Si3 C12 H12B 109.5
H12A C12 H12B 109.5
Si3 C12 H12C 109.5
H12A C12 H12C 109.5
H12B C12 H12C 109.5
Si3 C13 H13A 109.5
Si3 C13 H13B 109.5
H13A C13 H13B 109.5
Si3 C13 H13C 109.5
H13A C13 H13C 109.5
H13B C13 H13C 109.5
C15 C14 C19 116.3(3)
C15 C14 S1 123.2(2)
C19 C14 S1 120.5(2)
C16 C15 C14 123.0(3)
C16 C15 N1 116.2(3)
C14 C15 N1 120.9(3)
C15 C16 C17 117.9(3)
C15 C16 H16 121.1
C17 C16 H16 121.1
C18 C17 C16 122.0(3)
C18 C17 N2 119.7(3)
C16 C17 N2 118.3(3)
C17 C18 C19 119.4(3)
C17 C18 H18 120.3
C19 C18 H18 120.3
C18 C19 C14 121.5(3)
C18 C19 H19 119.3
C14 C19 H19 119.3
C22 C20 C23 61.9(2)
C22 C20 C21 60.7(2)
C23 C20 C21 60.8(2)
C22 C20 S2 147.7(3)
C23 C20 S2 149.3(2)
C21 C20 S2 130.7(2)
C20 C21 C22 59.4(2)
C20 C21 C23 59.3(2)
C22 C21 C23 60.9(2)
C20 C21 Si4 142.5(2)
C22 C21 Si4 145.0(2)
C23 C21 Si4 146.7(2)
C20 C22 C21 59.9(2)
C20 C22 C23 59.0(2)
C21 C22 C23 59.6(2)
C20 C22 Si5 149.0(2)
C21 C22 Si5 141.0(2)
C23 C22 Si5 144.8(2)
C20 C23 C21 59.9(2)
C20 C23 C22 59.1(2)
C21 C23 C22 59.5(2)
C20 C23 Si6 150.4(2)
C21 C23 Si6 138.1(2)
C22 C23 Si6 145.6(2)
Si4 C24 H24A 109.5
Si4 C24 H24B 109.5
H24A C24 H24B 109.5
Si4 C24 H24C 109.5
H24A C24 H24C 109.5
H24B C24 H24C 109.5
Si4 C25 H25A 109.5
Si4 C25 H25B 109.5
H25A C25 H25B 109.5
Si4 C25 H25C 109.5
H25A C25 H25C 109.5
H25B C25 H25C 109.5
Si4 C26 H26A 109.5
Si4 C26 H26B 109.5
H26A C26 H26B 109.5
Si4 C26 H26C 109.5
H26A C26 H26C 109.5
H26B C26 H26C 109.5
Si5 C27 H27A 109.5
Si5 C27 H27B 109.5
H27A C27 H27B 109.5
Si5 C27 H27C 109.5
H27A C27 H27C 109.5
H27B C27 H27C 109.5
Si5 C28 H28A 109.5
Si5 C28 H28B 109.5
H28A C28 H28B 109.5
Si5 C28 H28C 109.5
H28A C28 H28C 109.5
H28B C28 H28C 109.5
Si5 C29 H29A 109.5
Si5 C29 H29B 109.5
H29A C29 H29B 109.5
Si5 C29 H29C 109.5
H29A C29 H29C 109.5
H29B C29 H29C 109.5
Si6 C30 H30A 109.5
Si6 C30 H30B 109.5
H30A C30 H30B 109.5
Si6 C30 H30C 109.5
H30A C30 H30C 109.5
H30B C30 H30C 109.5
Si6 C31 H31A 109.5
Si6 C31 H31B 109.5
H31A C31 H31B 109.5
Si6 C31 H31C 109.5
H31A C31 H31C 109.5
H31B C31 H31C 109.5
Si6 C32 H32A 109.5
Si6 C32 H32B 109.5
H32A C32 H32B 109.5
Si6 C32 H32C 109.5
H32A C32 H32C 109.5
H32B C32 H32C 109.5
C38 C33 C34 116.1(3)
C38 C33 S2 121.2(2)
C34 C33 S2 122.6(2)
C35 C34 C33 122.6(3)
C35 C34 N3 116.5(3)
C33 C34 N3 121.0(3)
C36 C35 C34 118.5(3)
C36 C35 H35 120.8
C34 C35 H35 120.8
C35 C36 C37 121.5(3)
C35 C36 N4 118.5(3)
C37 C36 N4 119.9(3)
C38 C37 C36 119.1(3)
C38 C37 H37 120.4
C36 C37 H37 120.4
C37 C38 C33 122.1(3)
C37 C38 H38 118.9
C33 C38 H38 118.9
O2 N1 O1 123.6(3)
O2 N1 C15 118.8(3)
O1 N1 C15 117.6(3)
O3 N2 O4 125.0(3)
O3 N2 C17 118.0(3)
O4 N2 C17 117.0(3)
O6 N3 O5 123.6(3)
O6 N3 C34 118.3(3)
O5 N3 C34 118.1(3)
O8 N4 O7 124.6(3)
O8 N4 C36 117.4(3)
O7 N4 C36 118.0(3)
C1 S1 C14 101.72(15)
C20 S2 C33 101.94(15)
C2 Si1 C5 109.89(17)
C2 Si1 C6 106.14(16)
C5 Si1 C6 111.7(2)
C2 Si1 C7 108.06(16)
C5 Si1 C7 110.53(18)
C6 Si1 C7 110.33(18)
C3 Si2 C9 106.89(17)
C3 Si2 C10 108.5(2)
C9 Si2 C10 111.9(3)
C3 Si2 C8 109.32(19)
C9 Si2 C8 109.6(2)
C10 Si2 C8 110.6(3)
C4 Si3 C12 108.9(2)
C4 Si3 C13 109.51(19)
C12 Si3 C13 111.0(2)
C4 Si3 C11 105.92(18)
C12 Si3 C11 110.3(3)
C13 Si3 C11 111.0(2)
C21 Si4 C26 108.31(17)
C21 Si4 C24 108.6(2)
C26 Si4 C24 109.3(2)
C21 Si4 C25 108.3(2)
C26 Si4 C25 110.8(2)
C24 Si4 C25 111.4(3)
C22 Si5 C28 106.88(17)
C22 Si5 C27 108.03(19)
C28 Si5 C27 110.6(2)
C22 Si5 C29 108.26(16)
C28 Si5 C29 111.7(2)
C27 Si5 C29 111.2(2)
C23 Si6 C32 106.82(17)
C23 Si6 C31 110.26(17)
C32 Si6 C31 110.9(2)
C23 Si6 C30 106.79(17)
C32 Si6 C30 111.3(2)
C31 Si6 C30 110.5(2)

loop_
_geom_bond_atom_site_label_1
_geom_bond_atom_site_label_2
_geom_bond_distance
C1 C3 1.481(4)
C1 C4 1.476(4)
C1 C2 1.489(4)
C1 S1 1.727(3)
C2 C3 1.501(4)
C2 C4 1.511(4)
C2 Si1 1.836(3)
C3 C4 1.540(4)
C3 Si2 1.838(3)
C4 Si3 1.836(3)
C5 Si1 1.861(4)
C5 H5A 0.9800
C5 H5B 0.9800
C5 H5C 0.9800
C6 Si1 1.859(4)
C6 H6A 0.9800
C6 H6B 0.9800
C6 H6C 0.9800
C7 Si1 1.865(4)
C7 H7A 0.9800
C7 H7B 0.9800
C7 H7C 0.9800
C8 Si2 1.870(5)
C8 H8A 0.9800
C8 H8B 0.9800
C8 H8C 0.9800
C9 Si2 1.853(4)
C9 H9A 0.9800
C9 H9B 0.9800
C9 H9C 0.9800
C10 Si2 1.848(5)
C10 H10A 0.9800
C10 H10B 0.9800
C10 H10C 0.9800
C11 Si3 1.869(5)
C11 H11A 0.9800
C11 H11B 0.9800
C11 H11C 0.9800
C12 Si3 1.859(5)
C12 H12A 0.9800
C12 H12B 0.9800
C12 H12C 0.9800
C13 Si3 1.858(4)
C13 H13A 0.9800
C13 H13B 0.9800
C13 H13C 0.9800
C14 C15 1.407(4)
C14 C19 1.409(4)
C14 S1 1.757(3)
C15 C16 1.383(4)
C15 N1 1.460(4)
C16 C17 1.381(5)
C16 H16 0.9500
C17 C18 1.374(5)
C17 N2 1.470(4)
C18 C19 1.386(4)
C18 H18 0.9500
C19 H19 0.9500
C20 C22 1.484(4)
C20 C23 1.482(4)
C20 C21 1.492(4)
C20 S2 1.723(3)
C21 C22 1.504(4)
C21 C23 1.505(4)
C21 Si4 1.830(3)
C22 C23 1.526(4)
C22 Si5 1.831(3)
C23 Si6 1.841(3)
C24 Si4 1.851(5)
C24 H24A 0.9800
C24 H24B 0.9800
C24 H24C 0.9800
C25 Si4 1.873(6)
C25 H25A 0.9800
C25 H25B 0.9800
C25 H25C 0.9800
C26 Si4 1.853(4)
C26 H26A 0.9800
C26 H26B 0.9800
C26 H26C 0.9800
C27 Si5 1.858(5)
C27 H27A 0.9800
C27 H27B 0.9800
C27 H27C 0.9800
C28 Si5 1.855(4)
C28 H28A 0.9800
C28 H28B 0.9800
C28 H28C 0.9800
C29 Si5 1.865(4)
C29 H29A 0.9800
C29 H29B 0.9800
C29 H29C 0.9800
C30 Si6 1.859(4)
C30 H30A 0.9800
C30 H30B 0.9800
C30 H30C 0.9800
C31 Si6 1.862(4)
C31 H31A 0.9800
C31 H31B 0.9800
C31 H31C 0.9800
C32 Si6 1.859(4)
C32 H32A 0.9800
C32 H32B 0.9800
C32 H32C 0.9800
C33 C38 1.402(5)
C33 C34 1.415(4)
C33 S2 1.752(3)
C34 C35 1.386(4)
C34 N3 1.461(4)
C35 C36 1.375(5)
C35 H35 0.9500
C36 C37 1.388(5)
C36 N4 1.470(4)
C37 C38 1.384(5)
C37 H37 0.9500
C38 H38 0.9500
N1 O2 1.225(4)
N1 O1 1.228(4)
N2 O3 1.222(4)
N2 O4 1.232(4)
N3 O6 1.223(4)
N3 O5 1.223(4)
N4 O8 1.226(4)
N4 O7 1.221(4)
